data_2003206
loop_
_publ_author_name
'R. E. Banks'
'W. J. Jondi'
'R. G. Pritchard'
'A. E. Tipping'

_publ_section_title
;
(E)-Acetophenone O-(3,4,5,6-Tetrafluoro-2-pyridyl)oxime, 
Formed by 2-Substitution of Pentafluoropyridine by 
(E)-Acetophenone Oximate
;
_journal_coeditor_code LI1120
_journal_issue 2
_journal_name_full 'Acta Crystallographica C'
_journal_page_first 293
_journal_page_last 295
_journal_paper_doi 10.1107/S0108270194009133
_journal_volume 51
_journal_year 1995
_chemical_formula_analytical ?
_chemical_formula_moiety ' C13 H8 F4 N2 O1 '
_chemical_formula_structural ' C13 H8 F4 N2 O1 '
_chemical_formula_sum 'C13 H8 F4 N2 O'
_chemical_formula_weight 284.21
_space_group_IT_number 14
_symmetry_space_group_name_Hall '-P 2yn'
_symmetry_space_group_name_H-M 'P 1 21/n 1'
_cell_angle_alpha 90
_cell_angle_beta 105.90(1)
_cell_angle_gamma 90
_cell_formula_units_Z 4
_cell_length_a 13.579(3)
_cell_length_b 11.107(2)
_cell_length_c 8.299(1)
_cell_measurement_reflns_used 25
_cell_measurement_temperature 296
_cell_measurement_theta_max 24.5
_cell_measurement_theta_min 16.2
_cell_volume 1203.8(8)
_computing_data_reduction 'TEXSAN PROCESS (Molecular Structure Corporation, 1985)'
_computing_publication_material
;TEXSAN FINISH (Molecular Structure Corporation, 1985).
Literature survey: CSSR (1984)
;
_computing_structure_refinement 'TEXSAN LS (Molecular Structure Corporation, 1985)'
_diffrn_radiation_type MoK\a
_diffrn_radiation_wavelength 0.71069
_exptl_absorpt_coefficient_mu 0.1365
_exptl_crystal_colour colourless
_exptl_crystal_density_diffrn 1.568
_exptl_crystal_density_meas ?
_exptl_crystal_density_method ?
_exptl_crystal_description plate
_exptl_crystal_size_max 0.40
_exptl_crystal_size_mid 0.30
_exptl_crystal_size_min 0.10
_exptl_crystal_size_rad ?
_cod_original_sg_symbol_H-M 'P 21/n'
_cod_original_formula_sum ' C13 H8 F4 N2 O1 '
_cod_database_code 2003206

loop_
_symmetry_equiv_pos_as_xyz
x,y,z
1/2+x,1/2-y,1/2+z
1/2-x,1/2+y,1/2-z
-x,-y,-z

loop_
_atom_site_aniso_label
_atom_site_aniso_U_11
_atom_site_aniso_U_12
_atom_site_aniso_U_13
_atom_site_aniso_U_22
_atom_site_aniso_U_23
_atom_site_aniso_U_33
F3 0.094(1) 0.0014(8) 0.0402(8) 0.0681(9) 0.0032(7) 0.0585(8)
F4 0.098(1) 0.0029(8) 0.0443(8) 0.075(1) -0.0286(8) 0.0806(10)
F5 0.118(1) 0.0005(8) 0.056(1) 0.0422(9) -0.0146(8) 0.128(1)
F6 0.135(1) -0.0058(8) 0.0615(10) 0.0564(9) 0.0130(8) 0.095(1)
O7 0.091(1) 0.0016(8) 0.0387(8) 0.0419(9) -0.0055(7) 0.0543(10)
N1 0.064(1) -0.0016(9) 0.0257(10) 0.044(1) -0.0026(9) 0.052(1)
N8 0.072(1) 0.0023(10) 0.0314(10) 0.045(1) -0.0058(9) 0.049(1)
C2 0.048(1) 0.000(1) 0.015(1) 0.043(1) -0.005(1) 0.048(1)
C3 0.050(1) 0.000(1) 0.020(1) 0.048(1) -0.003(1) 0.047(1)
C4 0.051(2) 0.003(1) 0.021(1) 0.059(2) -0.017(1) 0.056(2)
C5 0.059(2) 0.001(1) 0.024(1) 0.040(1) -0.010(1) 0.079(2)
C6 0.064(2) -0.005(1) 0.026(1) 0.049(1) 0.005(1) 0.062(2)
C9 0.050(1) 0.003(1) 0.012(1) 0.041(1) 0.002(1) 0.043(1)
C10 0.043(1) 0.0003(10) 0.011(1) 0.041(1) -0.001(1) 0.041(1)
C11 0.065(2) -0.003(1) 0.022(1) 0.043(1) -0.004(1) 0.051(1)
C12 0.076(2) -0.008(1) 0.029(1) 0.062(2) -0.005(1) 0.052(2)
C13 0.070(2) 0.006(1) 0.019(1) 0.071(2) -0.017(1) 0.052(2)
C14 0.076(2) 0.009(1) 0.017(1) 0.046(2) -0.009(1) 0.066(2)
C15 0.062(2) 0.003(1) 0.016(1) 0.042(1) 0.000(1) 0.051(1)
C16 0.132(3) -0.018(2) 0.054(2) 0.057(2) -0.004(2) 0.061(2)

loop_
_atom_site_label
_atom_site_fract_x
_atom_site_fract_y
_atom_site_fract_z
_atom_site_U_iso_or_equiv
F3 0.42929(10) 0.3795(1) -0.0290(1) 0.0699(7)
F4 0.43380(10) 0.1371(1) -0.0695(2) 0.0806(7)
F5 0.3912(1) -0.0104(1) 0.1653(2) 0.0918(8)
F6 0.3447(1) 0.0939(1) 0.4300(2) 0.0897(8)
O7 0.3891(1) 0.4714(1) 0.2387(2) 0.0587(7)
N1 0.3633(1) 0.2798(2) 0.3369(2) 0.0513(9)
N8 0.3636(1) 0.5144(2) 0.3851(2) 0.0527(9)
C2 0.3854(2) 0.3498(2) 0.2242(3) 0.046(1)
C3 0.4082(2) 0.3051(2) 0.0837(3) 0.047(1)
C4 0.4102(2) 0.1838(2) 0.0629(3) 0.054(1)
C5 0.3888(2) 0.1097(2) 0.1801(3) 0.058(1)
C6 0.3659(2) 0.1636(2) 0.3123(3) 0.057(1)
C9 0.3877(2) 0.6256(2) 0.4070(2) 0.044(1)
C10 0.3632(2) 0.6812(2) 0.5532(2) 0.042(1)
C11 0.3428(2) 0.6106(2) 0.6786(3) 0.052(1)
C12 0.3172(2) 0.6620(2) 0.8118(3) 0.061(1)
C13 0.3114(2) 0.7852(2) 0.8237(3) 0.064(1)
C14 0.3322(2) 0.8563(2) 0.7027(3) 0.063(1)
C15 0.3582(2) 0.8052(2) 0.5682(3) 0.052(1)
C16 0.4367(3) 0.6974(3) 0.2990(4) 0.078(1)
H11 0.347(1) 0.527(2) 0.669(2) 0.057(6)
H12 0.305(1) 0.611(2) 0.895(3) 0.068(7)
H13 0.294(1) 0.817(2) 0.914(3) 0.066(7)
H14 0.331(1) 0.940(2) 0.710(3) 0.070(7)
H15 0.373(1) 0.857(2) 0.486(2) 0.050(6)
H16A 0.462(3) 0.662(3) 0.234(4) 0.15(1)
H16B 0.390(2) 0.734(3) 0.222(4) 0.16(2)
H16C 0.468(2) 0.765(3) 0.346(4) 0.14(1)
